data_1001586
loop_
_publ_author_name
'Suard, E'
'Caignaert, V'
'Maignan, A'
'Bouree, F'
'Raveau, B'

_publ_section_title
;
Influence of thermal treatment on Y~1-x~Ca~x~Ba~2~Cu~3-x~Co~x~O~7~. A
neutron diffraction study
;
_journal_coden_ASTM PHYCE6
_journal_name_full 'Physica C (Amsterdam) (152,1988-)'
_journal_page_first 164
_journal_page_last 172
_journal_paper_doi 10.1016/0921-4534(93)90021-H
_journal_volume 210
_journal_year 1993
_chemical_formula_structural
;
(Y0.86 Ca0.14) Ba2 Cu2 (Cu0.88 Co0.12) O6.96
;
_chemical_formula_sum 'Ba2 Ca0.14 Co0.12 Cu2.88 O6.96 Y0.86'
_chemical_name_systematic
;
Yttrium calcium barium copper cobalt oxide (0.9/0.1/2/2.9/0.1/6.96)
;
_space_group_IT_number 123
_symmetry_cell_setting tetragonal
_symmetry_Int_Tables_number 123
_symmetry_space_group_name_Hall '-P 4 2'
_symmetry_space_group_name_H-M 'P 4/m m m'
_cell_angle_alpha 90
_cell_angle_beta 90
_cell_angle_gamma 90
_cell_formula_units_Z 1
_cell_length_a 3.8618(1)
_cell_length_b 3.8618(1)
_cell_length_c 11.6910(3)
_cell_volume 174.4
_refine_ls_R_factor_all 0.021
_cod_original_formula_sum 'Ba2 Ca.14 Co.12 Cu2.88 O6.96 Y.86'
_cod_database_code 1001586

loop_
_symmetry_equiv_pos_as_xyz
x,y,z
-x,-y,z
-x,y,z
x,-y,z
-y,x,z
y,-x,z
y,x,z
-y,-x,z
-x,-y,-z
x,y,-z
x,-y,-z
-x,y,-z
y,-x,-z
-y,x,-z
-y,-x,-z
y,x,-z

loop_
_atom_site_label
_atom_site_type_symbol
_atom_site_symmetry_multiplicity
_atom_site_Wyckoff_symbol
_atom_site_fract_x
_atom_site_fract_y
_atom_site_fract_z
_atom_site_occupancy
_atom_site_attached_hydrogens
_atom_site_calc_flag
Y1 Y3+ 1 d 0.5 0.5 0.5 0.86(2) 0 d
Ca1 Ca2+ 1 d 0.5 0.5 0.5 0.14(2) 0 d
Ba1 Ba2+ 2 h 0.5 0.5 0.1872(2) 1. 0 d
Cu1 Cu2+ 1 a 0. 0. 0. 0.88 0 d
Co1 Co2+ 1 a 0. 0. 0. 0.12 0 d
Cu2 Cu2+ 2 g 0. 0. 0.3575(1) 1. 0 d
O1 O2- 4 i 0. 0.5 0.3770(1) 1. 0 d
O2 O2- 2 g 0. 0. 0.1562(2) 1. 0 d
O3 O2- 4 n 0.046(3) 0.5 0. 0.240(5) 0 d

loop_
_atom_type_symbol
_atom_type_oxidation_number
Y3+ 3.000
Ca2+ 2.000
Ba2+ 2.000
Cu2+ 2.370
Co2+ 2.000
O2- -2.000
